data_7106798
loop_
_publ_author_name
'Wang, Meng-Xi'
'Long, La-Sheng'
'Huang, Rong-Bin'
'Zheng, Lan-Sun'

_publ_section_title
;
 Influence of halide ions on the chirality and luminescent property of
 ionothermally synthesized lanthanide-based metal-organic frameworks
;
_journal_coden_ASTM CHCOFS
_journal_issue 35
_journal_name_full
;
 Chemical Communications (Cambridge, United Kingdom)
;
_journal_page_first 9834
_journal_page_last 9836
_journal_paper_doi 10.1039/c1cc13297k
_journal_volume 47
_journal_year 2011
_chemical_formula_sum 'C18 H15 N2 Nd O8 S2'
_chemical_formula_weight 595.68
_space_group_IT_number 14
_symmetry_cell_setting monoclinic
_symmetry_space_group_name_Hall '-P 2ybc'
_symmetry_space_group_name_H-M 'P 1 21/c 1'
_atom_sites_solution_hydrogens geom
_atom_sites_solution_primary direct
_atom_sites_solution_secondary difmap
_audit_creation_method SHELXL-97
_cell_angle_alpha 90.00
_cell_angle_beta 113.514(4)
_cell_angle_gamma 90.00
_cell_formula_units_Z 4
_cell_length_a 11.7380(4)
_cell_length_b 16.5818(4)
_cell_length_c 11.5785(4)
_cell_measurement_reflns_used 4766
_cell_measurement_temperature 173(2)
_cell_measurement_theta_max 29.0142
_cell_measurement_theta_min 3.0952
_cell_volume 2066.47(13)
_computing_cell_refinement 'CrysAlis RED'
_computing_data_collection 'CrysAlis CCD'
_computing_data_reduction 'CrysAlis RED'
_computing_molecular_graphics 'SHELXL-97 (Sheldrick, 1997)'
_computing_publication_material 'SHELXL-97 (Sheldrick, 1997)'
_computing_structure_refinement 'SHELXL-97 (Sheldrick, 1997)'
_computing_structure_solution 'SHELXS-97 (Sheldrick, 1990)'
_diffrn_ambient_temperature 173(2)
_diffrn_measured_fraction_theta_full 0.999
_diffrn_measured_fraction_theta_max 0.999
_diffrn_measurement_device_type 'CrysAlis CCD, Oxford Diffraction Ltd.'
_diffrn_measurement_method 'phi and omega scans'
_diffrn_radiation_monochromator graphite
_diffrn_radiation_source 'fine-focus sealed tube'
_diffrn_radiation_type MoK\a
_diffrn_radiation_wavelength 0.71073
_diffrn_reflns_av_R_equivalents 0.0450
_diffrn_reflns_av_sigmaI/netI 0.0567
_diffrn_reflns_limit_h_max 13
_diffrn_reflns_limit_h_min -13
_diffrn_reflns_limit_k_max 19
_diffrn_reflns_limit_k_min -12
_diffrn_reflns_limit_l_max 13
_diffrn_reflns_limit_l_min -13
_diffrn_reflns_number 9618
_diffrn_reflns_theta_full 25.00
_diffrn_reflns_theta_max 25.00
_diffrn_reflns_theta_min 3.10
_exptl_absorpt_coefficient_mu 2.764
_exptl_absorpt_correction_T_max 1.00000
_exptl_absorpt_correction_T_min 0.58187
_exptl_absorpt_correction_type multi-scan
_exptl_absorpt_process_details multi-scan
_exptl_crystal_colour purple
_exptl_crystal_density_diffrn 1.915
_exptl_crystal_density_method 'not measured'
_exptl_crystal_description hexagon
_exptl_crystal_F_000 1172
_exptl_crystal_size_max 0.15
_exptl_crystal_size_mid 0.1
_exptl_crystal_size_min 0.1
_refine_diff_density_max 0.917
_refine_diff_density_min -0.743
_refine_diff_density_rms 0.147
_refine_ls_extinction_method none
_refine_ls_goodness_of_fit_ref 0.841
_refine_ls_matrix_type full
_refine_ls_number_parameters 280
_refine_ls_number_reflns 3630
_refine_ls_number_restraints 0
_refine_ls_restrained_S_all 0.841
_refine_ls_R_factor_all 0.0436
_refine_ls_R_factor_gt 0.0335
_refine_ls_shift/su_max 0.048
_refine_ls_shift/su_mean 0.009
_refine_ls_structure_factor_coef Fsqd
_refine_ls_weighting_details 'calc w=1/[\s^2^(Fo^2^)+(0.1000P)^2^+0.0000P] where P=(Fo^2^+2Fc^2^)/3'
_refine_ls_weighting_scheme calc
_refine_ls_wR_factor_gt 0.1007
_refine_ls_wR_factor_ref 0.1178
_reflns_number_gt 3123
_reflns_number_total 3630
_reflns_threshold_expression >2sigma(I)
_cod_data_source_file c1cc13297k.txt
_cod_data_source_block complex3
_cod_original_cell_volume 2066.47(11)
_cod_original_sg_symbol_H-M P2(1)/c
_cod_database_code 7106798

loop_
_symmetry_equiv_pos_as_xyz
'x, y, z'
'-x, y+1/2, -z+1/2'
'-x, -y, -z'
'x, -y-1/2, z-1/2'

loop_
_atom_site_label
_atom_site_type_symbol
_atom_site_fract_x
_atom_site_fract_y
_atom_site_fract_z
_atom_site_U_iso_or_equiv
_atom_site_adp_type
_atom_site_occupancy
_atom_site_symmetry_multiplicity
_atom_site_calc_flag
_atom_site_refinement_flags
_atom_site_disorder_assembly
_atom_site_disorder_group
Nd1 Nd 0.30994(2) 0.534071(16) 0.42474(2) 0.00928(14) Uani 1 1 d . . .
S2 S -0.01950(13) 0.30060(8) 0.21143(13) 0.0165(3) Uani 1 1 d . . .
O1 O 0.5394(3) 0.3621(2) 0.5553(4) 0.0165(8) Uani 1 1 d . . .
O5 O 0.1477(4) 0.4457(2) 0.2647(4) 0.0183(9) Uani 1 1 d . . .
O6 O 0.1104(3) 0.4916(2) 0.4268(4) 0.0205(9) Uani 1 1 d . . .
C4 C 0.3222(5) 0.1686(3) 0.6720(5) 0.0198(13) Uani 1 1 d . . .
H4A H 0.2580 0.1390 0.6787 0.024 Uiso 1 1 calc R . .
C10 C -0.1226(5) 0.2837(3) 0.3683(5) 0.0198(13) Uani 1 1 d . . .
H10A H -0.1677 0.2622 0.4113 0.024 Uiso 1 1 calc R . .
C9 C -0.0566(5) 0.3583(3) 0.4003(5) 0.0164(12) Uani 1 1 d . . .
H9A H -0.0563 0.3924 0.4642 0.020 Uiso 1 1 calc R . .
C8 C 0.0067(5) 0.3734(3) 0.3244(5) 0.0162(12) Uani 1 1 d . . .
C7 C 0.0929(5) 0.4420(3) 0.3396(5) 0.0145(12) Uani 1 1 d . . .
C11 C -0.1115(5) 0.2474(3) 0.2666(5) 0.0149(12) Uani 1 1 d . . .
C5 C 0.4469(5) 0.1465(3) 0.7268(5) 0.0155(12) Uani 1 1 d . . .
C3 C 0.3058(5) 0.2411(3) 0.6054(5) 0.0163(12) Uani 1 1 d . . .
H3A H 0.2283 0.2645 0.5622 0.020 Uiso 1 1 calc R . .
C2 C 0.4131(5) 0.2741(3) 0.6095(5) 0.0139(11) Uani 1 1 d . . .
O7 O -0.1865(4) 0.1602(2) 0.0929(4) 0.0219(9) Uani 1 1 d . . .
O3 O 0.6219(3) 0.0726(2) 0.8523(3) 0.0148(8) Uani 1 1 d . . .
O2 O 0.3442(3) 0.4003(2) 0.5165(4) 0.0197(9) Uani 1 1 d . . .
O8 O -0.2124(4) 0.1224(2) 0.2667(4) 0.0215(9) Uani 1 1 d . . .
C1 C 0.4348(5) 0.3510(3) 0.5541(5) 0.0135(11) Uani 1 1 d . . .
C12 C -0.1742(5) 0.1720(3) 0.2056(5) 0.0162(12) Uani 1 1 d . . .
N1 N -0.1905(5) 0.5328(3) 0.1745(5) 0.0306(14) Uani 1 1 d . . .
C6 C 0.5057(5) 0.0771(3) 0.8087(5) 0.0131(11) Uani 1 1 d . . .
N2 N -0.2684(5) 0.4381(3) 0.0377(4) 0.0219(11) Uani 1 1 d . . .
C16 C -0.2635(6) 0.4690(3) 0.1464(6) 0.0239(15) Uani 1 1 d . . .
H16A H -0.3047 0.4488 0.1941 0.029 Uiso 1 1 calc R . .
C17 C -0.3417(6) 0.3683(4) -0.0293(6) 0.0278(14) Uani 1 1 d . . .
H17A H -0.3287 0.3240 0.0293 0.033 Uiso 1 1 calc R . .
H17B H -0.3139 0.3512 -0.0938 0.033 Uiso 1 1 calc R . .
C14 C -0.1430(7) 0.5438(4) 0.0849(6) 0.0360(17) Uani 1 1 d . . .
H14A H -0.0882 0.5838 0.0830 0.043 Uiso 1 1 calc R . .
C15 C -0.1933(6) 0.4839(4) -0.0008(6) 0.0294(15) Uani 1 1 d . . .
H15A H -0.1790 0.4756 -0.0733 0.035 Uiso 1 1 calc R . .
C18 C -0.4796(7) 0.3886(4) -0.0899(7) 0.0396(17) Uani 1 1 d . . .
H18A H -0.5254 0.3419 -0.1327 0.059 Uiso 1 1 calc R . .
H18B H -0.4929 0.4317 -0.1492 0.059 Uiso 1 1 calc R . .
H18C H -0.5075 0.4049 -0.0260 0.059 Uiso 1 1 calc R . .
C13 C -0.1610(7) 0.5848(5) 0.2865(7) 0.051(2) Uani 1 1 d . . .
H13A H -0.2044 0.5654 0.3359 0.077 Uiso 1 1 calc R . .
H13B H -0.1864 0.6391 0.2601 0.077 Uiso 1 1 calc R . .
H13C H -0.0732 0.5836 0.3362 0.077 Uiso 1 1 calc R . .
S1 S 0.53942(12) 0.21616(8) 0.69644(12) 0.0143(3) Uani 1 1 d . . .
O4 O 0.4368(4) 0.0259(2) 0.8321(4) 0.0228(10) Uani 1 1 d . . .

loop_
_atom_site_aniso_label
_atom_site_aniso_U_11
_atom_site_aniso_U_22
_atom_site_aniso_U_33
_atom_site_aniso_U_23
_atom_site_aniso_U_13
_atom_site_aniso_U_12
Nd1 0.0102(2) 0.0058(2) 0.0124(2) -0.00012(10) 0.00510(14) -0.00045(10)
S2 0.0198(7) 0.0130(7) 0.0212(7) -0.0067(6) 0.0127(6) -0.0073(5)
O1 0.019(2) 0.0070(18) 0.023(2) -0.0010(16) 0.0079(16) -0.0047(16)
O5 0.022(2) 0.019(2) 0.017(2) -0.0052(17) 0.0113(17) -0.0060(17)
O6 0.009(2) 0.019(2) 0.038(2) -0.0113(19) 0.0143(18) -0.0043(16)
C4 0.018(3) 0.012(3) 0.027(3) 0.010(2) 0.006(2) -0.006(2)
C10 0.017(3) 0.022(3) 0.020(3) -0.007(2) 0.008(2) -0.008(2)
C9 0.024(3) 0.013(3) 0.016(3) -0.006(2) 0.012(2) -0.003(2)
C8 0.009(3) 0.018(3) 0.018(3) -0.003(2) 0.002(2) -0.004(2)
C7 0.004(3) 0.013(3) 0.018(3) -0.002(2) -0.004(2) 0.001(2)
C11 0.018(3) 0.010(3) 0.016(3) -0.003(2) 0.006(2) -0.007(2)
C5 0.015(3) 0.010(3) 0.022(3) 0.003(2) 0.009(2) -0.001(2)
C3 0.017(3) 0.012(3) 0.017(3) 0.002(2) 0.003(2) 0.003(2)
C2 0.011(3) 0.014(3) 0.015(3) -0.004(2) 0.003(2) 0.005(2)
O7 0.032(2) 0.019(2) 0.019(2) -0.0063(17) 0.0158(18) -0.0104(18)
O3 0.020(2) 0.0118(19) 0.0122(18) 0.0062(15) 0.0056(15) 0.0020(15)
O2 0.018(2) 0.0111(19) 0.031(2) 0.0056(17) 0.0100(17) -0.0011(17)
O8 0.029(2) 0.017(2) 0.018(2) -0.0012(17) 0.0081(17) -0.0078(18)
C1 0.015(3) 0.007(3) 0.019(3) -0.003(2) 0.007(2) 0.001(2)
C12 0.015(3) 0.013(3) 0.023(3) 0.001(2) 0.010(2) -0.001(2)
N1 0.022(3) 0.045(4) 0.022(3) 0.002(2) 0.007(2) 0.007(2)
C6 0.023(3) 0.006(3) 0.015(3) 0.007(2) 0.012(2) 0.003(2)
N2 0.032(3) 0.021(3) 0.015(2) -0.006(2) 0.013(2) 0.009(2)
C16 0.031(4) 0.025(4) 0.019(3) 0.005(2) 0.012(3) 0.011(3)
C17 0.041(4) 0.021(3) 0.026(3) 0.000(3) 0.019(3) -0.002(3)
C14 0.047(5) 0.043(4) 0.026(4) -0.002(3) 0.023(3) -0.001(3)
C15 0.039(4) 0.034(4) 0.019(3) -0.006(3) 0.015(3) 0.000(3)
C18 0.039(4) 0.037(4) 0.034(4) 0.012(3) 0.005(3) 0.001(3)
C13 0.054(5) 0.071(6) 0.027(4) -0.011(4) 0.014(3) 0.003(4)
S1 0.0117(7) 0.0105(7) 0.0203(7) 0.0046(5) 0.0060(5) -0.0008(5)
O4 0.036(3) 0.010(2) 0.032(2) 0.0136(17) 0.023(2) 0.0066(17)

loop_
_atom_type_symbol
_atom_type_description
_atom_type_scat_dispersion_real
_atom_type_scat_dispersion_imag
_atom_type_scat_source
C C 0.0033 0.0016 'International Tables Vol C Tables 4.2.6.8 and 6.1.1.4'
H H 0.0000 0.0000 'International Tables Vol C Tables 4.2.6.8 and 6.1.1.4'
N N 0.0061 0.0033 'International Tables Vol C Tables 4.2.6.8 and 6.1.1.4'
O O 0.0106 0.0060 'International Tables Vol C Tables 4.2.6.8 and 6.1.1.4'
S S 0.1246 0.1234 'International Tables Vol C Tables 4.2.6.8 and 6.1.1.4'
Nd Nd -0.1943 3.0179 'International Tables Vol C Tables 4.2.6.8 and 6.1.1.4'

loop_
_geom_angle_atom_site_label_1
_geom_angle_atom_site_label_2
_geom_angle_atom_site_label_3
_geom_angle
_geom_angle_site_symmetry_1
_geom_angle_site_symmetry_3
_geom_angle_publ_flag
O4 Nd1 O1 76.95(13) 4_565 3_666 ?
O4 Nd1 O2 77.90(13) 4_565 . ?
O1 Nd1 O2 128.63(13) 3_666 . ?
O4 Nd1 O6 131.11(13) 4_565 . ?
O1 Nd1 O6 150.40(13) 3_666 . ?
O2 Nd1 O6 74.06(14) . . ?
O4 Nd1 O3 125.63(14) 4_565 2_656 ?
O1 Nd1 O3 78.16(13) 3_666 2_656 ?
O2 Nd1 O3 81.39(13) . 2_656 ?
O6 Nd1 O3 88.66(13) . 2_656 ?
O4 Nd1 O7 139.42(13) 4_565 2 ?
O1 Nd1 O7 77.89(13) 3_666 2 ?
O2 Nd1 O7 142.12(13) . 2 ?
O6 Nd1 O7 73.56(14) . 2 ?
O3 Nd1 O7 78.73(12) 2_656 2 ?
O4 Nd1 O8 89.57(14) 4_565 2 ?
O1 Nd1 O8 74.20(13) 3_666 2 ?
O2 Nd1 O8 148.87(13) . 2 ?
O6 Nd1 O8 94.30(14) . 2 ?
O3 Nd1 O8 127.96(12) 2_656 2 ?
O7 Nd1 O8 52.98(12) 2 2 ?
O4 Nd1 O5 81.43(13) 4_565 . ?
O1 Nd1 O5 142.47(13) 3_666 . ?
O2 Nd1 O5 74.68(13) . . ?
O6 Nd1 O5 53.00(13) . . ?
O3 Nd1 O5 138.90(12) 2_656 . ?
O7 Nd1 O5 100.45(13) 2 . ?
O8 Nd1 O5 75.34(13) 2 . ?
O4 Nd1 C7 105.08(15) 4_565 . ?
O1 Nd1 C7 162.81(14) 3_666 . ?
O2 Nd1 C7 67.82(14) . . ?
O6 Nd1 C7 26.70(15) . . ?
O3 Nd1 C7 112.42(15) 2_656 . ?
O7 Nd1 C7 90.63(15) 2 . ?
O8 Nd1 C7 88.68(14) 2 . ?
O5 Nd1 C7 27.06(15) . . ?
O4 Nd1 C12 114.56(15) 4_565 2 ?
O1 Nd1 C12 73.24(14) 3_666 2 ?
O2 Nd1 C12 157.91(14) . 2 ?
O6 Nd1 C12 84.34(15) . 2 ?
O3 Nd1 C12 103.06(14) 2_656 2 ?
O7 Nd1 C12 26.41(14) 2 2 ?
O8 Nd1 C12 26.61(14) 2 2 ?
O5 Nd1 C12 88.76(14) . 2 ?
C7 Nd1 C12 90.77(15) . 2 ?
O4 Nd1 C6 103.56(15) 4_565 2_656 ?
O1 Nd1 C6 62.68(13) 3_666 2_656 ?
O2 Nd1 C6 81.05(13) . 2_656 ?
O6 Nd1 C6 110.49(14) . 2_656 ?
O3 Nd1 C6 23.09(13) 2_656 2_656 ?
O7 Nd1 C6 92.36(13) 2 2_656 ?
O8 Nd1 C6 129.90(13) 2 2_656 ?
O5 Nd1 C6 153.64(13) . 2_656 ?
C7 Nd1 C6 131.41(15) . 2_656 ?
C12 Nd1 C6 111.55(15) 2 2_656 ?
C11 S2 C8 91.5(3) . . ?
C1 O1 Nd1 142.6(3) . 3_666 ?
C7 O5 Nd1 88.1(3) . . ?
C7 O6 Nd1 91.8(3) . . ?
C5 C4 C3 111.5(5) . . ?
C11 C10 C9 112.0(5) . . ?
C8 C9 C10 111.5(5) . . ?
C9 C8 C7 125.3(5) . . ?
C9 C8 S2 112.2(4) . . ?
C7 C8 S2 122.4(4) . . ?
O6 C7 O5 123.5(5) . . ?
O6 C7 C8 118.9(5) . . ?
O5 C7 C8 117.6(5) . . ?
O6 C7 Nd1 61.5(3) . . ?
O5 C7 Nd1 64.9(3) . . ?
C8 C7 Nd1 160.7(4) . . ?
C10 C11 C12 125.4(5) . . ?
C10 C11 S2 112.7(4) . . ?
C12 C11 S2 121.8(4) . . ?
C4 C5 C6 129.5(5) . . ?
C4 C5 S1 111.4(4) . . ?
C6 C5 S1 119.0(4) . . ?
C2 C3 C4 113.9(5) . . ?
C3 C2 C1 130.1(5) . . ?
C3 C2 S1 111.5(4) . . ?
C1 C2 S1 118.3(4) . . ?
C12 O7 Nd1 92.1(3) . 2_545 ?
C6 O3 Nd1 106.5(3) . 2_646 ?
C1 O2 Nd1 135.1(3) . . ?
C12 O8 Nd1 91.3(3) . 2_545 ?
O1 C1 O2 126.8(5) . . ?
O1 C1 C2 117.4(5) . . ?
O2 C1 C2 115.6(5) . . ?
O7 C12 O8 123.3(5) . . ?
O7 C12 C11 116.9(5) . . ?
O8 C12 C11 119.8(5) . . ?
O7 C12 Nd1 61.5(3) . 2_545 ?
O8 C12 Nd1 62.0(3) . 2_545 ?
C11 C12 Nd1 175.7(4) . 2_545 ?
C16 N1 C14 109.9(6) . . ?
C16 N1 C13 125.9(6) . . ?
C14 N1 C13 124.3(6) . . ?
O3 C6 O4 123.8(5) . . ?
O3 C6 C5 117.4(5) . . ?
O4 C6 C5 118.8(5) . . ?
O3 C6 Nd1 50.4(2) . 2_646 ?
O4 C6 Nd1 83.4(3) . 2_646 ?
C5 C6 Nd1 142.2(4) . 2_646 ?
C16 N2 C15 107.6(5) . . ?
C16 N2 C17 126.6(5) . . ?
C15 N2 C17 125.9(5) . . ?
N1 C16 N2 108.7(6) . . ?
N2 C17 C18 111.2(5) . . ?
C15 C14 N1 105.4(6) . . ?
C14 C15 N2 108.5(6) . . ?
C2 S1 C5 91.6(3) . . ?
C6 O4 Nd1 160.3(4) . 4_566 ?

loop_
_geom_bond_atom_site_label_1
_geom_bond_atom_site_label_2
_geom_bond_distance
_geom_bond_site_symmetry_2
_geom_bond_publ_flag
Nd1 O4 2.373(4) 4_565 ?
Nd1 O1 2.412(4) 3_666 ?
Nd1 O2 2.423(4) . ?
Nd1 O6 2.454(4) . ?
Nd1 O3 2.462(3) 2_656 ?
Nd1 O7 2.505(4) 2 ?
Nd1 O8 2.518(4) 2 ?
Nd1 O5 2.528(4) . ?
Nd1 C7 2.791(5) . ?
Nd1 C12 2.850(5) 2 ?
Nd1 C6 3.063(5) 2_656 ?
S2 C11 1.704(5) . ?
S2 C8 1.716(6) . ?
O1 C1 1.236(6) . ?
O1 Nd1 2.412(4) 3_666 ?
O5 C7 1.270(7) . ?
O6 C7 1.254(7) . ?
C4 C5 1.393(7) . ?
C4 C3 1.399(7) . ?
C10 C11 1.374(8) . ?
C10 C9 1.427(8) . ?
C9 C8 1.381(8) . ?
C8 C7 1.485(7) . ?
C11 C12 1.481(7) . ?
C5 C6 1.476(7) . ?
C5 S1 1.715(5) . ?
C3 C2 1.356(8) . ?
C2 C1 1.494(8) . ?
C2 S1 1.716(5) . ?
O7 C12 1.269(7) . ?
O7 Nd1 2.505(4) 2_545 ?
O3 C6 1.253(6) . ?
O3 Nd1 2.462(3) 2_646 ?
O2 C1 1.272(6) . ?
O8 C12 1.277(7) . ?
O8 Nd1 2.518(4) 2_545 ?
C12 Nd1 2.850(5) 2_545 ?
N1 C16 1.319(8) . ?
N1 C14 1.372(9) . ?
N1 C13 1.478(9) . ?
C6 O4 1.274(7) . ?
C6 Nd1 3.063(5) 2_646 ?
N2 C16 1.338(8) . ?
N2 C15 1.366(9) . ?
N2 C17 1.465(8) . ?
C17 C18 1.523(9) . ?
C14 C15 1.361(9) . ?
O4 Nd1 2.373(4) 4_566 ?
